data_9015895
loop_
_publ_author_name
'Armbruster, T.'
'Lazic, B.'
'Gfeller, F.'
'Galuskin, E. V.'
'Galuskina, I. O.'
'Savelyeva, V. B.'
'Zadov, A. E.'
'Pertsev, N. N.'
'Dzierzanowski, P.'

_publ_section_title
;
 Chlorine content and crystal chemistry of dellaite from the Birkhin
 gabbro massif, Eastern Siberia, Russia
 Note: Cl-free dellaite
;
_journal_name_full 'Mineralogical Magazine'
_journal_page_first 379
_journal_page_last 394
_journal_paper_doi 10.1180/minmag.2011.075.2.379
_journal_volume 75
_journal_year 2011
_chemical_compound_source 'the Birkhin gabbro massif, Eastern Siberia, Russia'
_chemical_formula_sum 'Ca6 H2 O13 Si3'
_chemical_name_mineral Dellaite
_space_group_IT_number 2
_symmetry_space_group_name_Hall '-P 1'
_symmetry_space_group_name_H-M 'P -1'
_cell_angle_alpha 90.652
_cell_angle_beta 97.659
_cell_angle_gamma 98.195
_cell_length_a 6.8155
_cell_length_b 6.9363
_cell_length_c 12.8904
_cell_formula_units_Z 2
_cell_volume 597.495
_database_code_amcsd 0018879
_exptl_crystal_density_diffrn 2.972
_cod_original_formula_sum 'Ca6 Si3 O13 H2'
_cod_database_code 9015895

loop_
_space_group_symop_operation_xyz
x,y,z
-x,-y,-z

loop_
_atom_site_aniso_label
_atom_site_aniso_U_11
_atom_site_aniso_U_22
_atom_site_aniso_U_33
_atom_site_aniso_U_12
_atom_site_aniso_U_13
_atom_site_aniso_U_23
Ca1 0.01179 0.00962 0.01384 0.00088 0.00468 0.00299
Ca2 0.01053 0.01064 0.01462 0.00028 0.00181 0.00275
Ca3 0.00861 0.01672 0.00922 0.00005 0.00239 0.00048
Ca4 0.01715 0.00823 0.01085 0.00044 0.00417 0.00095
Ca5 0.01159 0.00971 0.01031 0.00048 0.00466 0.00009
Ca6 0.01043 0.01190 0.00880 0.00234 0.00298 0.00044
Si1 0.00845 0.00782 0.00741 0.00031 0.00247 0.00060
Si2 0.00768 0.00700 0.00773 0.00023 0.00275 0.00016
Si3 0.00792 0.00707 0.00770 0.00009 0.00258 0.00057
O1 0.01200 0.00960 0.01030 0.00110 0.00310 0.00150
O2 0.01030 0.01520 0.01200 0.00110 0.00180 0.00170
O3 0.01110 0.00940 0.01070 0.00110 0.00130 0.00040
O4 0.01200 0.00990 0.01130 0.00170 0.00150 0.00120
O5 0.01000 0.01070 0.01530 0.00240 0.00250 0.00050
O-h6 0.02260 0.01390 0.01270 0.00350 0.00370 0.00060
O7 0.01160 0.00950 0.02380 0.00200 0.00620 0.00100
O-h8 0.01440 0.01290 0.01310 0.00040 0.00300 0.00070
O9 0.01040 0.01130 0.01180 0.00130 0.00440 0.00060
O10 0.01720 0.01610 0.01070 0.00080 0.00750 0.00050
O11 0.01380 0.01430 0.00890 0.00170 0.00290 0.00160
O12 0.01160 0.00890 0.01120 0.00150 0.00210 0.00150
O13 0.01130 0.00910 0.01010 0.00160 0.00370 0.00070

loop_
_atom_site_label
_atom_site_fract_x
_atom_site_fract_y
_atom_site_fract_z
_atom_site_U_iso_or_equiv
Ca1 0.08078 0.19501 0.10167 0.01175
Ca2 0.19107 0.20688 0.48981 0.01202
Ca3 0.89363 0.46847 0.29036 0.01160
Ca4 0.55859 0.03393 0.32091 0.01210
Ca5 0.31655 0.19088 0.87633 0.01045
Ca6 0.59254 0.47476 0.70369 0.01015
Si1 0.61470 0.28863 0.09768 0.00786
Si2 0.81039 0.28402 0.88458 0.00744
Si3 0.71566 0.29857 0.50878 0.00753
O1 0.61764 0.48774 0.16476 0.01056
O2 0.39215 0.18998 0.05336 0.01277
O3 0.61669 0.18463 0.80559 0.01069
O4 0.74537 0.15293 0.17621 0.01106
O5 0.98600 0.14945 0.91036 0.01181
O-h6 0.23019 0.16600 0.30036 0.01620
O7 0.84627 0.12816 0.48669 0.01460
O-h8 0.19208 0.20696 0.68570 0.01360
O9 0.52307 0.21540 0.56576 0.01119
O10 0.74708 0.33538 0.99990 0.01450
O11 0.64136 0.36964 0.39136 0.01223
O12 0.83545 0.48247 0.58191 0.01078
O13 0.11403 0.51184 0.16863 0.01025
H6 0.19500 0.04500 0.28200 0.05100
H8 0.08300 0.11300 0.68300 0.04500

loop_
_cod_related_entry_id
_cod_related_entry_database
_cod_related_entry_code
1 AMCSD 0018879
